data_4002909
loop_
_publ_author_name
'Arhangelskis, Mihails'
'Katsenis, Athanassios D.'
'Novendra, Novendra'
'Akimbekov, Zamirbek'
'Gandrath, Dayaker'
'Marrett, Joseph M.'
'Ayoub, Ghada'
'Morris, Andrew J.'
'Farha, Omar K.'
'Fri\<s\<ci\'c, Tomislav'
'Navrotsky, Alexandra'

_publ_section_title
;
 Theoretical Prediction and Experimental Evaluation of Topological
 Landscape and Thermodynamic Stability of a Fluorinated Zeolitic
 Imidazolate Framework
;
_journal_issue 10
_journal_name_full 'Chemistry of Materials'
_journal_page_first 3777
_journal_paper_doi 10.1021/acs.chemmater.9b00994
_journal_volume 31
_journal_year 2019
_chemical_formula_moiety 'C4 H3 F3 N2'
_chemical_formula_sum 'C4 H3 F3 N2'
_chemical_formula_weight 136.08
_space_group_IT_number 14
_space_group_name_Hall '-P 2ybc'
_space_group_name_H-M_alt 'P 1 21/c 1'
_symmetry_cell_setting monoclinic
_symmetry_Int_Tables_number 14
_symmetry_space_group_name_Hall '-P 2ybc'
_symmetry_space_group_name_H-M 'P 1 21/c 1'
_atom_sites_solution_hydrogens geom
_audit_creation_date 2018-07-28T13:25:17-00:00
_audit_creation_method 'WinGX routine CIF_UPDATE'
_cell_angle_alpha 90
_cell_angle_beta 108.970(18)
_cell_angle_gamma 90
_cell_formula_units_Z 4
_cell_length_a 7.5862(16)
_cell_length_b 9.8792(18)
_cell_length_c 7.6926(18)
_cell_measurement_reflns_used 981
_cell_measurement_temperature 293(2)
_cell_measurement_theta_max 54
_cell_measurement_theta_min 6.169
_cell_volume 545.2(2)
_computing_cell_refinement 'Bruker (2012), SAINT'
_computing_data_collection 'Bruker (2012), APEX3 (v2016.5-0)'
_computing_data_reduction 'Bruker (2012), SAINT'
_computing_molecular_graphics 'Ortep-3, Farrugia (2012)'
_computing_publication_material 'WinGX v2014.1, Farrugia (2012)'
_computing_structure_refinement 'SHELXL Version 2014/7'
_computing_structure_solution 'SHELXT, (Sheldrick, 2015)'
_diffrn_ambient_temperature 293(2)
_diffrn_measured_fraction_theta_full 0.969
_diffrn_measured_fraction_theta_max 0.969
_diffrn_measurement_device_type 'Bruker SMART APEX II Duo CCD'
_diffrn_measurement_method '\f and \w scans'
_diffrn_radiation_type CuK\a
_diffrn_radiation_wavelength 1.54178
_diffrn_reflns_av_R_equivalents 0.0991
_diffrn_reflns_av_unetI/netI 0.0948
_diffrn_reflns_Laue_measured_fraction_full 0.969
_diffrn_reflns_Laue_measured_fraction_max 0.969
_diffrn_reflns_limit_h_max 8
_diffrn_reflns_limit_h_min -8
_diffrn_reflns_limit_k_max 8
_diffrn_reflns_limit_k_min -11
_diffrn_reflns_limit_l_max 8
_diffrn_reflns_limit_l_min -8
_diffrn_reflns_number 3499
_diffrn_reflns_point_group_measured_fraction_full 0.969
_diffrn_reflns_point_group_measured_fraction_max 0.969
_diffrn_reflns_theta_full 64.801
_diffrn_reflns_theta_max 64.801
_diffrn_reflns_theta_min 6.169
_exptl_absorpt_coefficient_mu 1.615
_exptl_absorpt_correction_T_max 1
_exptl_absorpt_correction_T_min 0.706
_exptl_absorpt_correction_type multi-scan
_exptl_absorpt_process_details
;
SADABS-2016/2 - Bruker AXS area detector scaling and absorption correction
;
_exptl_crystal_colour colorless
_exptl_crystal_density_diffrn 1.658
_exptl_crystal_density_method 'not measured'
_exptl_crystal_description needle
_exptl_crystal_F_000 272
_exptl_crystal_size_max 0.2
_exptl_crystal_size_mid 0.1
_exptl_crystal_size_min 0.1
_refine_diff_density_max 0.198
_refine_diff_density_min -0.303
_refine_diff_density_rms 0.065
_refine_ls_extinction_method none
_refine_ls_goodness_of_fit_ref 1.031
_refine_ls_hydrogen_treatment mixed
_refine_ls_matrix_type full
_refine_ls_number_parameters 111
_refine_ls_number_reflns 898
_refine_ls_number_restraints 36
_refine_ls_restrained_S_all 1.039
_refine_ls_R_factor_all 0.1909
_refine_ls_R_factor_gt 0.0825
_refine_ls_shift/su_max 0
_refine_ls_shift/su_mean 0
_refine_ls_structure_factor_coef Fsqd
_refine_ls_weighting_details 'w=1/[\s^2^(Fo^2^)+(0.1365P)^2^] where P=(Fo^2^+2Fc^2^)/3'
_refine_ls_weighting_scheme calc
_refine_ls_wR_factor_gt 0.1868
_refine_ls_wR_factor_ref 0.2401
_reflns_Friedel_coverage 0
_reflns_number_gt 442
_reflns_number_total 898
_reflns_threshold_expression 'I > 2\s(I)'
_cod_data_source_file cm9b00994_si_002.cif
_cod_data_source_block HCF3Im
_cod_depositor_comments 'Adding full bibliography for 4002907--4002909.cif.'
_cod_original_sg_symbol_H-M 'P 21/c'
_cod_database_code 4002909

loop_
_symmetry_equiv_pos_as_xyz
'x, y, z'
'-x, y+1/2, -z+1/2'
'-x, -y, -z'
'x, -y-1/2, z-1/2'

loop_
_atom_site_label
_atom_site_type_symbol
_atom_site_fract_x
_atom_site_fract_y
_atom_site_fract_z
_atom_site_U_iso_or_equiv
_atom_site_adp_type
_atom_site_occupancy
_atom_site_site_symmetry_order
_atom_site_calc_flag
_atom_site_refinement_flags_posn
_atom_site_refinement_flags_adp
_atom_site_refinement_flags_occupancy
_atom_site_disorder_assembly
_atom_site_disorder_group
C1 C 0.7405(9) 0.3485(5) 0.2913(11) 0.084(2) Uani 1 1 d . . . . .
C2 C 0.5424(7) 0.3411(4) 0.2613(7) 0.0638(15) Uani 1 1 d . . . . .
C3 C 0.2599(8) 0.4017(5) 0.2165(9) 0.093(2) Uani 1 1 d . . . . .
H3 H 0.1536 0.4535 0.2011 0.112 Uiso 1 1 calc R U . . .
C4 C 0.2685(8) 0.2655(5) 0.2161(9) 0.093(2) Uani 1 1 d . . . . .
H4 H 0.1676 0.2074 0.1984 0.111 Uiso 1 1 calc R U . . .
F1A F 0.799(5) 0.443(3) 0.231(6) 0.082(10) Uani 0.20(3) 1 d . U P A 1
F2A F 0.788(5) 0.240(4) 0.214(8) 0.094(10) Uani 0.20(3) 1 d . U P A 1
F3A F 0.838(8) 0.370(6) 0.453(8) 0.15(2) Uani 0.20(3) 1 d . U P A 1
F1B F 0.8270(11) 0.2306(7) 0.323(3) 0.113(4) Uani 0.80(3) 1 d . U P A 2
F2B F 0.8302(11) 0.4209(13) 0.4406(16) 0.127(3) Uani 0.80(3) 1 d . U P A 2
F3B F 0.7794(13) 0.4120(14) 0.152(2) 0.133(4) Uani 0.80(3) 1 d . U P A 2
N2 N 0.4471(6) 0.2261(3) 0.2456(6) 0.0759(15) Uani 1 1 d . . . . .
N1 N 0.4336(6) 0.4492(4) 0.2433(6) 0.0763(15) Uani 1 1 d . . . . .
H1 H 0.4671 0.5327 0.2477 0.23(5) Uiso 1 1 calc R . . . .

loop_
_atom_site_aniso_label
_atom_site_aniso_U_11
_atom_site_aniso_U_22
_atom_site_aniso_U_33
_atom_site_aniso_U_23
_atom_site_aniso_U_13
_atom_site_aniso_U_12
C1 0.088(5) 0.058(4) 0.103(6) 0.001(3) 0.025(4) -0.002(3)
C2 0.062(3) 0.052(2) 0.071(4) 0.000(2) 0.014(2) 0.003(2)
C3 0.064(4) 0.063(4) 0.151(6) -0.007(3) 0.032(3) 0.002(3)
C4 0.067(4) 0.057(3) 0.151(6) 0.005(3) 0.031(3) -0.004(3)
F1A 0.081(12) 0.078(12) 0.088(15) 0.012(8) 0.030(9) 0.006(7)
F2A 0.081(15) 0.082(12) 0.12(2) -0.036(13) 0.035(14) 0.008(10)
F3A 0.15(2) 0.16(2) 0.15(2) -0.002(10) 0.049(12) 0.005(10)
F1B 0.076(4) 0.072(3) 0.180(11) 0.006(4) 0.024(5) 0.010(2)
F2B 0.076(4) 0.119(6) 0.156(8) -0.044(4) -0.003(3) -0.014(3)
F3B 0.108(5) 0.174(7) 0.127(9) 0.028(6) 0.050(5) -0.019(4)
N2 0.070(3) 0.051(2) 0.103(4) -0.0031(19) 0.023(2) -0.007(2)
N1 0.071(3) 0.052(2) 0.103(4) 0.0009(19) 0.024(2) 0.000(2)

loop_
_atom_type_symbol
_atom_type_description
_atom_type_scat_dispersion_real
_atom_type_scat_dispersion_imag
_atom_type_scat_source
C C 0.0181 0.0091 'International Tables Vol C Tables 4.2.6.8 and 6.1.1.4'
H H 0 0 'International Tables Vol C Tables 4.2.6.8 and 6.1.1.4'
N N 0.0311 0.018 'International Tables Vol C Tables 4.2.6.8 and 6.1.1.4'
F F 0.0727 0.0534 'International Tables Vol C Tables 4.2.6.8 and 6.1.1.4'

loop_
_geom_angle_atom_site_label_1
_geom_angle_atom_site_label_2
_geom_angle_atom_site_label_3
_geom_angle
F1A C1 F3A 95(3)
F1A C1 F2A 106(2)
F3A C1 F2A 115(2)
F1B C1 F2B 103.4(9)
F1B C1 F3B 109.2(8)
F2B C1 F3B 104.6(8)
F1A C1 C2 118.4(16)
F3A C1 C2 115(3)
F1B C1 C2 114.4(5)
F2A C1 C2 107.7(16)
F2B C1 C2 112.1(7)
F3B C1 C2 112.3(6)
N1 C2 N2 112.1(5)
N1 C2 C1 123.6(4)
N2 C2 C1 124.3(4)
C4 C3 N1 107.6(5)
C4 C3 H3 126.2
N1 C3 H3 126.2
C3 C4 N2 109.4(5)
C3 C4 H4 125.3
N2 C4 H4 125.3
C1 F1A F3A 43.6(19)
C1 F3A F1A 42(2)
C2 N2 C4 104.7(4)
C2 N1 C3 106.1(4)
C2 N1 H1 126.9
C3 N1 H1 126.9

loop_
_geom_bond_atom_site_label_1
_geom_bond_atom_site_label_2
_geom_bond_distance
C1 F1A 1.19(4)
C1 F3A 1.24(6)
C1 F1B 1.320(8)
C1 F2A 1.33(3)
C1 F2B 1.337(12)
C1 F3B 1.356(12)
C1 C2 1.446(9)
C2 N1 1.329(6)
C2 N2 1.330(5)
C3 C4 1.347(7)
C3 N1 1.350(6)
C3 H3 0.93
C4 N2 1.356(6)
C4 H4 0.93
F1A F3A 1.79(7)
N1 H1 0.86
